data_4131112
loop_
_publ_author_name
'Kahlfuss, Christophe'
'Denis-Quanquin, Sandrine'
'Calin, Nathalie'
'Dumont, Elise'
'Garavelli, Marco'
'Royal, Guy'
'Cobo, Saioa'
'Saint-Aman, Eric'
'Bucher, Christophe'

_publ_section_title
;
 Electron-Triggered Metamorphism in Porphyrin-Based Self-Assembled
 Coordination Polymers.
;
_journal_issue 46
_journal_name_full 'Journal of the American Chemical Society'
_journal_page_first 15234
_journal_page_last 15242
_journal_paper_doi 10.1021/jacs.6b09311
_journal_volume 138
_journal_year 2016
_chemical_formula_moiety 'C25 H20 N4, 2(Cl), 2(H2 O)'
_chemical_formula_sum 'C25 H24 Cl2 N4 O2'
_chemical_formula_weight 483.38
_chemical_name_common 13(H2O)2(Cl)2
_space_group_crystal_system triclinic
_space_group_IT_number 2
_space_group_name_Hall '-P 1'
_space_group_name_H-M_alt 'P -1'
_atom_sites_solution_hydrogens mixed
_audit_creation_method SHELXL-2013
_cell_angle_alpha 75.624(7)
_cell_angle_beta 83.288(9)
_cell_angle_gamma 87.885(9)
_cell_formula_units_Z 2
_cell_length_a 6.5319(8)
_cell_length_b 11.4480(10)
_cell_length_c 16.5428(13)
_cell_measurement_reflns_used 4775
_cell_measurement_temperature 100
_cell_measurement_theta_max 66.6910
_cell_measurement_theta_min 3.8720
_cell_volume 1190.0(2)
_computing_cell_refinement 'CrysAlisPro, (Agilent, 2011)'
_computing_data_collection 'Gemini, (Oxford Diffraction, 2006)'
_computing_data_reduction 'CrysAlisPro, (Agilent, 2011)'
_computing_molecular_graphics 'SHELXLe  (Sheldrick, 2011)'
_computing_publication_material 'SHELXLe  (Sheldrick, 2011)'
_computing_structure_refinement 'SHELXL-2013 (Sheldrick, 2013)'
_computing_structure_solution 'SHELXS-97 (Sheldrick, 1990)'
_diffrn_ambient_temperature 100
_diffrn_detector_area_resol_mean 10.4685
_diffrn_measured_fraction_theta_full 0.9901
_diffrn_measured_fraction_theta_max 0.989
_diffrn_measurement_device_type 'Xcalibur, Atlas, Gemini ultra'
_diffrn_measurement_method '\w scans'
_diffrn_radiation_type CuK\a
_diffrn_radiation_wavelength 1.54184
_diffrn_reflns_av_R_equivalents 0.1066
_diffrn_reflns_av_unetI/netI 0.0622
_diffrn_reflns_Laue_measured_fraction_full 0.977
_diffrn_reflns_Laue_measured_fraction_max 0.989
_diffrn_reflns_limit_h_max 6
_diffrn_reflns_limit_h_min -7
_diffrn_reflns_limit_k_max 13
_diffrn_reflns_limit_k_min -13
_diffrn_reflns_limit_l_max 19
_diffrn_reflns_limit_l_min -19
_diffrn_reflns_number 16331
_diffrn_reflns_point_group_measured_fraction_full 0.977
_diffrn_reflns_point_group_measured_fraction_max 0.989
_diffrn_reflns_theta_full 67.684
_diffrn_reflns_theta_max 67.135
_diffrn_reflns_theta_min 3.986
_diffrn_source 'sealed X-ray tube'
_exptl_absorpt_coefficient_mu 2.696
_exptl_absorpt_correction_T_max 0.785
_exptl_absorpt_correction_T_min 0.378
_exptl_absorpt_correction_type analytical
_exptl_absorpt_process_details
;
CrysAlisPro, Agilent Technologies,
Version 1.171.37.31 (release 14-01-2014 CrysAlis171 .NET)
(compiled Jan 14 2014,18:38:05)
Analytical numeric absorption correction using a multifaceted crystal
			model based on expressions derived by R.C. Clark & J.S. Reid.
(Clark, R. C. & Reid, J. S. (1995). Acta Cryst. A51, 887-897)
Empirical absorption correction using spherical harmonics,
 implemented in SCALE3 ABSPACK scaling algorithm.
;
_exptl_crystal_colour 'clear intense bronze'
_exptl_crystal_density_diffrn 1.349
_exptl_crystal_density_method 'not measured'
_exptl_crystal_description plate
_exptl_crystal_F_000 504
_exptl_crystal_size_max 0.4288
_exptl_crystal_size_mid 0.1609
_exptl_crystal_size_min 0.0544
_refine_diff_density_max 1.452
_refine_diff_density_min -0.932
_refine_diff_density_rms 0.141
_refine_ls_extinction_method none
_refine_ls_goodness_of_fit_ref 1.046
_refine_ls_hydrogen_treatment mixed
_refine_ls_matrix_type full
_refine_ls_number_parameters 316
_refine_ls_number_reflns 4205
_refine_ls_number_restraints 1
_refine_ls_restrained_S_all 1.046
_refine_ls_R_factor_all 0.0954
_refine_ls_R_factor_gt 0.0839
_refine_ls_shift/su_max 0.049
_refine_ls_shift/su_mean 0.001
_refine_ls_structure_factor_coef Fsqd
_refine_ls_weighting_details 'w=1/[\s^2^(Fo^2^)+(0.1827P)^2^] where P=(Fo^2^+2Fc^2^)/3'
_refine_ls_weighting_scheme calc
_refine_ls_wR_factor_gt 0.2112
_refine_ls_wR_factor_ref 0.2332
_reflns_Friedel_coverage 0.000
_reflns_number_gt 3470
_reflns_number_total 4205
_reflns_threshold_expression 'I > 2\s(I)'
_cod_data_source_file ja6b09311_si_003.cif
_cod_data_source_block exp_3179
_cod_database_code 4131112
_shelx_space_group_comment
;
The symmetry employed for this shelxl refinement is uniquely defined
by the following loop, which should always be used as a source of
symmetry information in preference to the above space-group names.
They are only intended as comments.
;
_shelxl_version_number 2013-4

loop_
_space_group_symop_operation_xyz
'x, y, z'
'-x, -y, -z'

loop_
_atom_site_label
_atom_site_type_symbol
_atom_site_fract_x
_atom_site_fract_y
_atom_site_fract_z
_atom_site_U_iso_or_equiv
_atom_site_adp_type
_atom_site_occupancy
_atom_site_site_symmetry_order
_atom_site_calc_flag
_atom_site_refinement_flags_posn
_atom_site_refinement_flags_adp
Cl1 Cl 0.02972(11) 0.14852(6) 0.31198(5) 0.0261(3) Uani 1 1 d . .
H1 H 0.257(8) 0.121(6) 0.613(3) 0.061(15) Uiso 1 1 d . .
O2 O 0.3248(4) 0.0422(3) 0.61927(19) 0.0419(7) Uani 1 1 d . .
Cl2 Cl 0.16142(11) 0.30487(6) 0.58657(5) 0.0267(3) Uani 1 1 d . .
O1 O 0.5932(5) 0.0142(3) 0.7452(2) 0.0483(8) Uani 1 1 d D .
N1 N 0.6823(4) 0.2183(3) 0.47641(18) 0.0288(6) Uani 1 1 d . .
C25 C 0.8038(6) 0.1196(3) 0.5260(2) 0.0353(8) Uani 1 1 d . .
H25A H 0.8483 0.0635 0.4929 0.053 Uiso 1 1 calc R U
H25B H 0.7196 0.0787 0.5758 0.053 Uiso 1 1 calc R U
H25C H 0.9220 0.1528 0.5414 0.053 Uiso 1 1 calc R U
C24 C -0.0998(6) 0.7636(4) 0.1222(2) 0.0373(8) Uani 1 1 d . .
H24 H -0.0986 0.6888 0.1096 0.045 Uiso 1 1 calc R U
C23 C 0.2874(6) 0.7073(3) 0.2655(2) 0.0335(8) Uani 1 1 d . .
H23 H 0.3329 0.7865 0.2522 0.040 Uiso 1 1 calc R U
C22 C 0.4146(6) 0.2801(3) 0.3900(2) 0.0309(8) Uani 1 1 d . .
H22 H 0.3087 0.2599 0.3631 0.037 Uiso 1 1 calc R U
C21 C -0.5020(6) 1.5043(3) -0.1213(2) 0.0324(8) Uani 1 1 d . .
C20 C -0.1105(6) 0.9848(4) 0.1642(3) 0.0399(9) Uani 1 1 d . .
H20 H -0.1166 1.0584 0.1787 0.048 Uiso 1 1 calc R U
C19 C -0.3355(6) 1.1761(4) 0.0024(3) 0.0389(9) Uani 1 1 d . .
C18 C -0.0156(6) 0.8875(3) 0.2127(2) 0.0365(8) Uani 1 1 d . .
H18 H 0.0415 0.8949 0.2601 0.044 Uiso 1 1 calc R U
C17 C -0.4404(6) 1.3878(4) -0.0788(2) 0.0371(9) Uani 1 1 d . .
C16 C -0.3915(6) 1.2884(4) -0.0410(2) 0.0382(9) Uani 1 1 d . .
C15 C -0.1943(6) 0.8616(4) 0.0740(2) 0.0376(9) Uani 1 1 d . .
H15 H -0.2563 0.8531 0.0280 0.045 Uiso 1 1 calc R U
C14 C -0.1936(6) 1.6099(4) -0.0940(3) 0.0451(10) Uani 1 1 d . .
H14A H -0.0987 1.5520 -0.1108 0.068 Uiso 1 1 calc R U
H14B H -0.2167 1.5918 -0.0338 0.068 Uiso 1 1 calc R U
H14C H -0.1371 1.6893 -0.1151 0.068 Uiso 1 1 calc R U
C13 C -0.4959(6) 1.7001(3) -0.1710(2) 0.0383(9) Uani 1 1 d . .
H13 H -0.4593 1.7809 -0.1851 0.046 Uiso 1 1 calc R U
C12 C -0.2830(6) 1.0793(4) 0.0418(3) 0.0411(9) Uani 1 1 d . .
C11 C 0.7268(5) 0.3329(3) 0.4717(2) 0.0297(7) Uani 1 1 d . .
H11 H 0.8322 0.3504 0.5000 0.036 Uiso 1 1 calc R U
C10 C -0.0055(6) 0.7792(3) 0.1907(2) 0.0326(8) Uani 1 1 d . .
C9 C -0.1980(6) 0.9735(4) 0.0932(2) 0.0364(8) Uani 1 1 d . .
C8 C 0.3999(6) 0.6168(3) 0.3131(2) 0.0326(8) Uani 1 1 d . .
H8 H 0.5200 0.6359 0.3320 0.039 Uiso 1 1 calc R U
C7 C 0.6169(5) 0.4253(3) 0.4251(2) 0.0294(7) Uani 1 1 d . .
H51 H 0.6495 0.5050 0.4215 0.035 Uiso 1 1 calc R U
H26 H 0.205(10) -0.004(6) 0.636(4) 0.073(17) Uiso 1 1 d . .
H7 H 0.697(8) -0.025(5) 0.715(3) 0.049(13) Uiso 1 1 d . .
C6 C 0.5303(6) 0.1913(3) 0.4366(2) 0.0325(8) Uani 1 1 d . .
H6 H 0.5023 0.1109 0.4405 0.039 Uiso 1 1 calc R U
N2 N -0.3879(5) 1.6047(3) -0.12770(19) 0.0338(7) Uani 1 1 d . .
C5 C 0.1546(5) 0.4743(3) 0.3024(2) 0.0311(8) Uani 1 1 d . .
H5 H 0.1088 0.3954 0.3133 0.037 Uiso 1 1 calc R U
C4 C 0.3362(5) 0.4982(3) 0.3330(2) 0.0284(7) Uani 1 1 d . .
H4 H 0.500(7) 0.015(6) 0.715(3) 0.071(19) Uiso 1 1 d D .
N3 N -0.6740(5) 1.5301(3) -0.15867(19) 0.0363(7) Uani 1 1 d . .
C3 C 0.4568(5) 0.3998(3) 0.3833(2) 0.0275(7) Uani 1 1 d . .
C2 C -0.6687(6) 1.6523(3) -0.1895(2) 0.0377(9) Uani 1 1 d . .
H27 H -0.7695 1.6973 -0.2192 0.045 Uiso 1 1 calc R U
N4 N 0.1117(5) 0.6811(3) 0.23841(18) 0.0295(7) Uani 1 1 d . .
C1 C 0.0437(6) 0.5671(3) 0.2563(2) 0.0305(8) Uani 1 1 d . .
H28 H -0.0783 0.5507 0.2375 0.037 Uiso 1 1 calc R U

loop_
_atom_site_aniso_label
_atom_site_aniso_U_11
_atom_site_aniso_U_22
_atom_site_aniso_U_33
_atom_site_aniso_U_23
_atom_site_aniso_U_13
_atom_site_aniso_U_12
Cl1 0.0246(5) 0.0168(4) 0.0371(5) -0.0054(3) -0.0058(3) -0.0007(3)
O2 0.0371(15) 0.0264(14) 0.0611(18) -0.0104(13) -0.0027(12) 0.0020(12)
Cl2 0.0282(5) 0.0177(4) 0.0339(5) -0.0063(3) -0.0012(3) -0.0017(3)
O1 0.0418(17) 0.0395(17) 0.064(2) -0.0142(15) -0.0057(15) 0.0025(13)
N1 0.0268(15) 0.0217(15) 0.0354(15) -0.0031(12) -0.0019(12) 0.0008(11)
C25 0.035(2) 0.0266(19) 0.044(2) -0.0046(15) -0.0106(16) 0.0038(15)
C24 0.041(2) 0.0260(19) 0.045(2) -0.0079(16) -0.0057(16) 0.0035(15)
C23 0.036(2) 0.0233(18) 0.0376(19) -0.0042(14) 0.0026(15) 0.0026(14)
C22 0.0309(18) 0.0235(18) 0.0383(19) -0.0078(15) -0.0035(14) 0.0000(14)
C21 0.0337(19) 0.0244(18) 0.0340(18) -0.0022(14) 0.0043(14) 0.0053(14)
C20 0.046(2) 0.0246(19) 0.046(2) -0.0043(16) -0.0062(17) 0.0031(16)
C19 0.038(2) 0.035(2) 0.039(2) -0.0010(16) -0.0044(16) 0.0080(17)
C18 0.043(2) 0.0287(19) 0.0378(19) -0.0069(15) -0.0070(16) 0.0031(15)
C17 0.039(2) 0.032(2) 0.0356(19) -0.0036(16) 0.0013(15) 0.0062(16)
C16 0.040(2) 0.030(2) 0.040(2) -0.0019(16) 0.0007(16) 0.0081(16)
C15 0.040(2) 0.032(2) 0.042(2) -0.0092(16) -0.0102(16) 0.0038(16)
C14 0.040(2) 0.044(2) 0.051(2) -0.014(2) -0.0003(18) -0.0006(18)
C13 0.045(2) 0.0248(19) 0.040(2) -0.0034(15) 0.0034(16) 0.0013(16)
C12 0.045(2) 0.032(2) 0.043(2) -0.0056(17) -0.0004(17) 0.0038(17)
C11 0.0316(18) 0.0209(17) 0.0361(18) -0.0061(14) -0.0028(14) -0.0010(13)
C10 0.0360(19) 0.0240(18) 0.0338(18) -0.0015(14) -0.0008(15) 0.0044(14)
C9 0.0336(19) 0.031(2) 0.0397(19) -0.0010(16) -0.0006(15) 0.0046(15)
C8 0.0331(19) 0.0259(18) 0.0375(18) -0.0063(14) -0.0026(14) 0.0022(14)
C7 0.0331(18) 0.0200(17) 0.0346(18) -0.0064(14) -0.0019(14) -0.0013(13)
C6 0.036(2) 0.0191(17) 0.041(2) -0.0054(14) -0.0051(15) -0.0024(14)
N2 0.0347(17) 0.0303(17) 0.0343(16) -0.0063(13) 0.0010(12) 0.0017(13)
C5 0.0321(19) 0.0234(18) 0.0368(18) -0.0077(14) -0.0008(14) 0.0044(14)
C4 0.0288(18) 0.0246(18) 0.0296(17) -0.0057(14) 0.0012(13) 0.0053(14)
N3 0.0362(17) 0.0302(17) 0.0369(17) -0.0003(13) 0.0002(13) 0.0041(13)
C3 0.0289(18) 0.0217(17) 0.0290(16) -0.0039(13) 0.0025(13) 0.0019(13)
C2 0.036(2) 0.029(2) 0.043(2) -0.0026(16) 0.0004(16) 0.0039(15)
N4 0.0332(16) 0.0206(15) 0.0331(15) -0.0051(12) -0.0025(12) 0.0051(11)
C1 0.0335(19) 0.0245(18) 0.0307(17) -0.0031(14) -0.0019(14) 0.0030(14)

loop_
_atom_type_symbol
_atom_type_description
_atom_type_scat_dispersion_real
_atom_type_scat_dispersion_imag
_atom_type_scat_source
C C 0.0181 0.0091 'International Tables Vol C Tables 4.2.6.8 and 6.1.1.4'
H H 0.0000 0.0000 'International Tables Vol C Tables 4.2.6.8 and 6.1.1.4'
Cl Cl 0.3639 0.7018 'International Tables Vol C Tables 4.2.6.8 and 6.1.1.4'
N N 0.0311 0.0180 'International Tables Vol C Tables 4.2.6.8 and 6.1.1.4'
O O 0.0492 0.0322 'International Tables Vol C Tables 4.2.6.8 and 6.1.1.4'

loop_
_geom_angle_atom_site_label_1
_geom_angle_atom_site_label_2
_geom_angle_atom_site_label_3
_geom_angle
C11 N1 C6 120.8(3)
C11 N1 C25 119.6(3)
C6 N1 C25 119.6(3)
C15 C24 C10 118.5(3)
N4 C23 C8 120.2(3)
C6 C22 C3 119.6(3)
N3 C21 N2 112.4(3)
N3 C21 C17 125.2(4)
N2 C21 C17 122.4(3)
C18 C20 C9 120.3(4)
C12 C19 C16 178.0(5)
C10 C18 C20 119.6(4)
C16 C17 C21 178.4(4)
C17 C16 C19 179.5(5)
C24 C15 C9 120.8(4)
C2 C13 N2 106.1(3)
C19 C12 C9 171.3(5)
N1 C11 C7 120.2(3)
C18 C10 C24 121.4(3)
C18 C10 N4 118.4(3)
C24 C10 N4 120.1(3)
C15 C9 C20 119.3(4)
C15 C9 C12 122.5(4)
C20 C9 C12 118.2(4)
C23 C8 C4 120.8(3)
C11 C7 C3 120.2(3)
N1 C6 C22 121.3(3)
C13 N2 C21 106.0(3)
C13 N2 C14 126.8(3)
C21 N2 C14 127.2(3)
C1 C5 C4 120.5(3)
C8 C4 C5 117.3(3)
C8 C4 C3 121.4(3)
C5 C4 C3 121.3(3)
C21 N3 C2 104.1(3)
C22 C3 C7 117.9(3)
C22 C3 C4 121.1(3)
C7 C3 C4 121.0(3)
C13 C2 N3 111.3(4)
C1 N4 C23 121.0(3)
C1 N4 C10 120.4(3)
C23 N4 C10 118.6(3)
N4 C1 C5 120.2(3)

loop_
_geom_bond_atom_site_label_1
_geom_bond_atom_site_label_2
_geom_bond_distance
N1 C11 1.336(5)
N1 C6 1.339(5)
N1 C25 1.485(4)
C24 C15 1.377(5)
C24 C10 1.403(5)
C23 N4 1.350(5)
C23 C8 1.380(5)
C22 C6 1.374(5)
C22 C3 1.382(5)
C21 N3 1.334(5)
C21 N2 1.368(5)
C21 C17 1.413(5)
C20 C18 1.375(5)
C20 C9 1.400(6)
C19 C12 1.198(6)
C19 C16 1.367(5)
C18 C10 1.373(5)
C17 C16 1.206(6)
C15 C9 1.393(6)
C14 N2 1.454(5)
C13 C2 1.369(6)
C13 N2 1.370(5)
C12 C9 1.431(6)
C11 C7 1.377(5)
C10 N4 1.452(4)
C8 C4 1.383(5)
C7 C3 1.396(5)
C5 C1 1.380(5)
C5 C4 1.404(5)
C4 C3 1.485(5)
N3 C2 1.365(5)
N4 C1 1.345(5)
